data_7020102
loop_
_publ_author_name
'Merino, Est\'ibaliz'
'Poli, Evelyne'
'D\'iaz, Urbano'
'Brunel, Daniel'

_publ_section_title
;
 Synthesis and characterization of new ruthenium N-heterocyclic carbene
 Hoveyda II-type complexes. Study of reactivity in ring closing metathesis
 reactions.
;
_journal_issue 36
_journal_name_full 'Dalton transactions (Cambridge, England : 2003)'
_journal_page_first 10913
_journal_page_last 10918
_journal_paper_doi 10.1039/c2dt31540h
_journal_volume 41
_journal_year 2012
_chemical_compound_source 'synthesis as described'
_chemical_formula_moiety '3(C29 H32 Cl2 N2 O Ru), 0.25(O)'
_chemical_formula_sum 'C87 H93 Cl6 N6 O3.25 Ru3'
_chemical_formula_weight 1790.6578
_chemical_name_common EPH200-20
_chemical_name_systematic
;
?
;
_space_group_IT_number 2
_symmetry_cell_setting triclinic
_symmetry_Int_Tables_number 2
_symmetry_space_group_name_Hall '-P 1'
_symmetry_space_group_name_H-M 'P -1'
_atom_sites_solution_hydrogens geom
_atom_sites_solution_primary direct
_atom_sites_solution_secondary difmap
_audit_creation_date 2010-11-27T19:27:34-00:00
_audit_creation_method 'WinGX routine CIF_UPDATE'
_cell_angle_alpha 108.116(3)
_cell_angle_beta 97.210(3)
_cell_angle_gamma 119.219(2)
_cell_formula_units_Z 2
_cell_length_a 17.0768(6)
_cell_length_b 17.4168(6)
_cell_length_c 17.9705(6)
_cell_measurement_reflns_used 4563
_cell_measurement_temperature 100(2)
_cell_measurement_theta_max 19.68
_cell_measurement_theta_min 2.32
_cell_measurement_wavelength 0.71073
_cell_volume 4178.5(3)
_computing_cell_refinement 'APEX2 v2010.11-3 (Bruker AXS, 2010)'
_computing_data_collection 'APEX2 v2010.11-3 (Bruker AXS, 2010)'
_computing_data_reduction 'APEX2 v2010.11-3 (Bruker AXS, 2010)'
_computing_molecular_graphics 'Ortep-3 for Windows (Farrugia, 1997)'
_computing_publication_material 'WinGX publication routines (Farrugia, 1999)'
_computing_structure_refinement 'SHELXL-97 (Sheldrick, 2008)'
_computing_structure_solution 'SIR97 (Altomare et al., 1999)'
_diffrn_ambient_temperature 100(2)
_diffrn_measured_fraction_theta_full 0.996
_diffrn_measured_fraction_theta_max 0.996
_diffrn_measurement_device_type 'Bruker X8 kappa APEXII CCD'
_diffrn_measurement_method 'omega and phi scans'
_diffrn_radiation_monochromator graphite
_diffrn_radiation_probe x-ray
_diffrn_radiation_type MoK\a
_diffrn_radiation_wavelength 0.71073
_diffrn_reflns_av_R_equivalents 0.1310
_diffrn_reflns_av_unetI/netI 0.1416
_diffrn_reflns_limit_h_max 21
_diffrn_reflns_limit_h_min -22
_diffrn_reflns_limit_k_max 21
_diffrn_reflns_limit_k_min -22
_diffrn_reflns_limit_l_max 23
_diffrn_reflns_limit_l_min 0
_diffrn_reflns_number 105659
_diffrn_reflns_theta_full 27.48
_diffrn_reflns_theta_max 27.48
_diffrn_reflns_theta_min 1.38
_exptl_absorpt_coefficient_mu 0.779
_exptl_absorpt_correction_T_max 0.9281
_exptl_absorpt_correction_T_min 0.8243
_exptl_absorpt_correction_type multi-scan
_exptl_absorpt_process_details 'BRUKER AXS - SADABS'
_exptl_crystal_colour green
_exptl_crystal_density_diffrn 1.429
_exptl_crystal_density_method 'not measured'
_exptl_crystal_description needle
_exptl_crystal_F_000 1840
_exptl_crystal_size_max 0.27
_exptl_crystal_size_mid 0.07
_exptl_crystal_size_min 0.02
_refine_diff_density_max 1.161
_refine_diff_density_min -0.767
_refine_diff_density_rms 0.144
_refine_ls_extinction_method none
_refine_ls_goodness_of_fit_ref 1.024
_refine_ls_hydrogen_treatment constr
_refine_ls_matrix_type full
_refine_ls_number_parameters 1043
_refine_ls_number_reflns 19099
_refine_ls_number_restraints 360
_refine_ls_restrained_S_all 1.016
_refine_ls_R_factor_all 0.1415
_refine_ls_R_factor_gt 0.0579
_refine_ls_shift/su_max 0.001
_refine_ls_shift/su_mean 0.000
_refine_ls_structure_factor_coef Fsqd
_refine_ls_weighting_details 'calc w=1/[\s^2^(Fo^2^)+(0.0358P)^2^+0.0000P] where P=(Fo^2^+2Fc^2^)/3'
_refine_ls_weighting_scheme calc
_refine_ls_wR_factor_gt 0.0919
_refine_ls_wR_factor_ref 0.1169
_reflns_number_gt 10431
_reflns_number_total 19099
_reflns_threshold_expression >2\s(I)
_cod_data_source_file c2dt31540h.txt
_cod_data_source_block cc06evy1n
_cod_database_code 7020102

loop_
_symmetry_equiv_pos_as_xyz
'x, y, z'
'-x, -y, -z'

loop_
_atom_site_label
_atom_site_type_symbol
_atom_site_fract_x
_atom_site_fract_y
_atom_site_fract_z
_atom_site_U_iso_or_equiv
_atom_site_adp_type
_atom_site_occupancy
_atom_site_symmetry_multiplicity
_atom_site_calc_flag
_atom_site_refinement_flags
_atom_site_disorder_assembly
_atom_site_disorder_group
Ru1 Ru 0.09755(3) 0.32222(3) 0.60640(2) 0.01997(11) Uani 1 1 d . . .
Cl2 Cl 0.07006(10) 0.21178(9) 0.66389(8) 0.0303(3) Uani 1 1 d . . .
Cl3 Cl 0.14053(10) 0.39607(9) 0.51709(8) 0.0324(3) Uani 1 1 d . . .
C4 C -0.0401(3) 0.2633(3) 0.5563(3) 0.0195(12) Uani 1 1 d . . .
N5 N -0.0954(3) 0.1846(3) 0.4799(2) 0.0222(10) Uani 1 1 d . . .
C6 C -0.1896(4) 0.1545(3) 0.4610(3) 0.0292(13) Uani 1 1 d . . .
H6 H -0.2402 0.1024 0.4114 0.035 Uiso 1 1 calc R . .
C7 C -0.1962(4) 0.2123(3) 0.5256(3) 0.0315(14) Uani 1 1 d . . .
H7 H -0.2524 0.2087 0.5309 0.038 Uiso 1 1 calc R . .
N8 N -0.1049(3) 0.2786(3) 0.5836(2) 0.0211(10) Uani 1 1 d . . .
C11 C -0.0608(3) 0.1432(3) 0.4212(3) 0.0186(11) Uani 1 1 d . . .
C12 C -0.0389(4) 0.1776(3) 0.3618(3) 0.0239(12) Uani 1 1 d . . .
C13 C -0.0044(4) 0.1374(4) 0.3061(3) 0.0309(14) Uani 1 1 d . . .
H13 H 0.0120 0.1602 0.2652 0.037 Uiso 1 1 calc R . .
C14 C 0.0059(4) 0.0656(4) 0.3099(3) 0.0344(15) Uani 1 1 d . . .
H14 H 0.0328 0.0417 0.2736 0.041 Uiso 1 1 calc R . .
C15 C -0.0223(4) 0.0272(4) 0.3657(3) 0.0315(14) Uani 1 1 d . . .
H15 H -0.0174 -0.0248 0.3659 0.038 Uiso 1 1 calc R . .
C16 C -0.0579(3) 0.0647(3) 0.4218(3) 0.0236(12) Uani 1 1 d . . .
C17 C -0.0586(4) 0.2494(3) 0.3514(3) 0.0341(14) Uani 1 1 d . . .
H17A H -0.0238 0.2772 0.3172 0.051 Uiso 1 1 calc R . .
H17B H -0.0378 0.3017 0.4061 0.051 Uiso 1 1 calc R . .
H17C H -0.1270 0.2163 0.3243 0.051 Uiso 1 1 calc R . .
C18 C -0.1011(4) 0.0156(3) 0.4747(3) 0.0353(15) Uani 1 1 d . . .
H18A H -0.0716 0.0635 0.5329 0.053 Uiso 1 1 calc R . .
H18B H -0.0903 -0.0360 0.4687 0.053 Uiso 1 1 calc R . .
H18C H -0.1697 -0.0129 0.4569 0.053 Uiso 1 1 calc R . .
C21 C -0.0857(3) 0.3582(3) 0.6579(3) 0.0207(12) Uani 1 1 d . . .
C22 C -0.0920(4) 0.3454(3) 0.7292(3) 0.0262(13) Uani 1 1 d . . .
C23 C -0.0768(4) 0.4226(4) 0.7979(3) 0.0317(14) Uani 1 1 d . . .
H23 H -0.0786 0.4172 0.8487 0.038 Uiso 1 1 calc R . .
C24 C -0.0591(4) 0.5063(4) 0.7928(3) 0.0338(15) Uani 1 1 d . . .
H24 H -0.0505 0.5573 0.8399 0.041 Uiso 1 1 calc R . .
C25 C -0.0535(4) 0.5176(4) 0.7202(3) 0.0301(14) Uani 1 1 d . . .
H25 H -0.0407 0.5761 0.7178 0.036 Uiso 1 1 calc R . .
C26 C -0.0667(3) 0.4429(3) 0.6513(3) 0.0224(12) Uani 1 1 d . . .
C27 C -0.1123(4) 0.2527(4) 0.7338(3) 0.0349(15) Uani 1 1 d . . .
H27A H -0.1664 0.1964 0.6851 0.052 Uiso 1 1 calc R . .
H27B H -0.1274 0.2514 0.7844 0.052 Uiso 1 1 calc R . .
H27C H -0.0561 0.2501 0.7348 0.052 Uiso 1 1 calc R . .
C28 C -0.0594(4) 0.4535(4) 0.5719(3) 0.0296(13) Uani 1 1 d . . .
H28A H -0.0498 0.5156 0.5776 0.044 Uiso 1 1 calc R . .
H28B H -0.1182 0.3997 0.5259 0.044 Uiso 1 1 calc R . .
H28C H -0.0054 0.4520 0.5604 0.044 Uiso 1 1 calc R . .
C30 C 0.1293(3) 0.4269(3) 0.6984(3) 0.0213(12) Uani 1 1 d . . .
H30 H 0.0860 0.4456 0.7057 0.026 Uiso 1 1 calc R . .
C31 C 0.2226(3) 0.4813(3) 0.7606(3) 0.0210(12) Uani 1 1 d . . .
C32 C 0.2871(3) 0.4565(3) 0.7434(3) 0.0217(12) Uani 1 1 d . . .
C33 C 0.3737(4) 0.4990(4) 0.8001(3) 0.0284(13) Uani 1 1 d . . .
H33 H 0.4158 0.4800 0.7876 0.034 Uiso 1 1 calc R . .
C34 C 0.3980(4) 0.5712(4) 0.8771(3) 0.0324(14) Uani 1 1 d . . .
H34 H 0.4575 0.6011 0.9180 0.039 Uiso 1 1 calc R . .
C35 C 0.3391(4) 0.6008(3) 0.8960(3) 0.0297(14) Uani 1 1 d . . .
H35 H 0.3586 0.6517 0.9487 0.036 Uiso 1 1 calc R . .
C36 C 0.2503(4) 0.5557(3) 0.8376(3) 0.0264(13) Uani 1 1 d . . .
H36 H 0.2089 0.5756 0.8502 0.032 Uiso 1 1 calc R . .
O37 O 0.2519(2) 0.3841(2) 0.6642(2) 0.0276(9) Uani 1 1 d . . .
C38 C 0.3145(4) 0.3613(4) 0.6293(4) 0.0407(16) Uani 1 1 d . . .
H38 H 0.3511 0.3530 0.6705 0.049 Uiso 1 1 calc R . .
C39 C 0.2518(4) 0.2658(4) 0.5525(4) 0.059(2) Uani 1 1 d . . .
H39A H 0.2085 0.2152 0.5676 0.088 Uiso 1 1 calc R . .
H39B H 0.2916 0.2472 0.5279 0.088 Uiso 1 1 calc R . .
H39C H 0.2147 0.2728 0.5121 0.088 Uiso 1 1 calc R . .
C40 C 0.3846(4) 0.4443(4) 0.6109(4) 0.0503(18) Uani 1 1 d . . .
H40A H 0.3494 0.4521 0.5697 0.075 Uiso 1 1 calc R . .
H40B H 0.4276 0.4290 0.5891 0.075 Uiso 1 1 calc R . .
H40C H 0.4218 0.5049 0.6622 0.075 Uiso 1 1 calc R . .
Ru41 Ru 0.23050(3) 0.34756(3) 0.13702(2) 0.01917(11) Uani 1 1 d . . .
Cl42 Cl 0.06599(9) 0.26532(9) 0.10449(8) 0.0279(3) Uani 1 1 d . . .
Cl43 Cl 0.38031(9) 0.37261(10) 0.17257(8) 0.0340(3) Uani 1 1 d . . .
C44 C 0.2256(3) 0.3342(3) 0.0221(3) 0.0196(12) Uani 1 1 d . A .
N45 N 0.2004(3) 0.2505(3) -0.0440(2) 0.0184(9) Uani 1 1 d . . .
C46 C 0.1969(4) 0.2611(3) -0.1170(3) 0.0262(13) Uani 1 1 d . . .
H46 H 0.1799 0.2126 -0.1703 0.031 Uiso 1 1 calc R . .
C47 C 0.2220(4) 0.3525(3) -0.0989(3) 0.0257(13) Uani 1 1 d . A .
H47 H 0.2271 0.3816 -0.1364 0.031 Uiso 1 1 calc R . .
N48 N 0.2387(3) 0.3956(3) -0.0147(2) 0.0215(10) Uani 1 1 d . . .
C51 C 0.1817(4) 0.1611(3) -0.0418(3) 0.0198(12) Uani 1 1 d . . .
C52 C 0.2574(4) 0.1507(3) -0.0265(3) 0.0217(12) Uani 1 1 d . . .
C53 C 0.2369(4) 0.0621(3) -0.0289(3) 0.0263(13) Uani 1 1 d . . .
H53 H 0.2872 0.0535 -0.0175 0.032 Uiso 1 1 calc R . .
C54 C 0.1449(4) -0.0130(4) -0.0475(3) 0.0288(14) Uani 1 1 d . . .
H54 H 0.1322 -0.0727 -0.0480 0.035 Uiso 1 1 calc R . .
C55 C 0.0706(4) -0.0027(3) -0.0655(3) 0.0280(13) Uani 1 1 d . . .
H55 H 0.0073 -0.0559 -0.0790 0.034 Uiso 1 1 calc R . .
C56 C 0.0869(4) 0.0838(3) -0.0643(3) 0.0212(12) Uani 1 1 d . . .
C57 C 0.3574(3) 0.2285(3) -0.0144(3) 0.0320(14) Uani 1 1 d . . .
H57A H 0.4024 0.2324 0.0287 0.048 Uiso 1 1 calc R . .
H57B H 0.3645 0.2914 0.0027 0.048 Uiso 1 1 calc R . .
H57C H 0.3705 0.2123 -0.0666 0.048 Uiso 1 1 calc R . .
C58 C 0.0053(3) 0.0919(3) -0.0917(3) 0.0298(14) Uani 1 1 d . . .
H58A H -0.0550 0.0301 -0.1066 0.045 Uiso 1 1 calc R . .
H58B H 0.0083 0.1066 -0.1401 0.045 Uiso 1 1 calc R . .
H58C H 0.0096 0.1442 -0.0463 0.045 Uiso 1 1 calc R . .
C61A C 0.2813(7) 0.4991(6) 0.0286(8) 0.0265(19) Uani 0.655(6) 1 d PDU A 1
C62A C 0.2204(8) 0.5300(6) 0.0304(6) 0.033(2) Uani 0.655(6) 1 d PDU A 1
C63A C 0.2611(9) 0.6302(6) 0.0742(8) 0.045(2) Uani 0.655(6) 1 d PDU A 1
H63A H 0.2221 0.6547 0.0773 0.054 Uiso 0.655(6) 1 calc PR A 1
C64A C 0.3602(9) 0.6937(7) 0.1134(8) 0.049(2) Uani 0.655(6) 1 d PDU A 1
H64A H 0.3878 0.7614 0.1431 0.059 Uiso 0.655(6) 1 calc PR A 1
C65A C 0.4179(8) 0.6604(6) 0.1099(5) 0.048(2) Uani 0.655(6) 1 d PDU A 1
H65A H 0.4845 0.7058 0.1377 0.058 Uiso 0.655(6) 1 calc PR A 1
C66A C 0.3821(8) 0.5614(7) 0.0667(7) 0.034(2) Uani 0.655(6) 1 d PDU A 1
C67A C 0.1154(7) 0.4578(8) -0.0114(7) 0.043(3) Uani 0.655(6) 1 d PDU A 1
H67A H 0.1009 0.4291 -0.0717 0.064 Uiso 0.655(6) 1 calc PR A 1
H67B H 0.0826 0.4906 0.0023 0.064 Uiso 0.655(6) 1 calc PR A 1
H67C H 0.0937 0.4063 0.0078 0.064 Uiso 0.655(6) 1 calc PR A 1
C68A C 0.4437(6) 0.5246(6) 0.0599(5) 0.038(2) Uani 0.655(6) 1 d PDU A 1
H68A H 0.5105 0.5797 0.0823 0.057 Uiso 0.655(6) 1 calc PR A 1
H68B H 0.4282 0.4840 0.0014 0.057 Uiso 0.655(6) 1 calc PR A 1
H68C H 0.4333 0.4857 0.0915 0.057 Uiso 0.655(6) 1 calc PR A 1
C61B C 0.2441(12) 0.4895(12) 0.0201(17) 0.035(3) Uani 0.345(6) 1 d PDU A 2
C62B C 0.1627(15) 0.4898(12) 0.0061(14) 0.037(3) Uani 0.345(6) 1 d PDU A 2
C63B C 0.1766(13) 0.5812(10) 0.0366(10) 0.040(3) Uani 0.345(6) 1 d PDU A 2
H63B H 0.1244 0.5871 0.0255 0.048 Uiso 0.345(6) 1 calc PR A 2
C64B C 0.2690(14) 0.6644(11) 0.0840(15) 0.045(3) Uani 0.345(6) 1 d PDU A 2
H64B H 0.2777 0.7262 0.1070 0.054 Uiso 0.345(6) 1 calc PR A 2
C65B C 0.3451(17) 0.6596(12) 0.0977(16) 0.049(3) Uani 0.345(6) 1 d PDU A 2
H65B H 0.4056 0.7177 0.1319 0.058 Uiso 0.345(6) 1 calc PR A 2
C66B C 0.3378(13) 0.5709(10) 0.0627(11) 0.040(3) Uani 0.345(6) 1 d PDU A 2
C67B C 0.0670(12) 0.3963(12) -0.0425(10) 0.035(4) Uani 0.345(6) 1 d PDU A 2
H67D H 0.0684 0.3600 -0.0957 0.053 Uiso 0.345(6) 1 calc PR A 2
H67E H 0.0189 0.4106 -0.0526 0.053 Uiso 0.345(6) 1 calc PR A 2
H67F H 0.0510 0.3570 -0.0109 0.053 Uiso 0.345(6) 1 calc PR A 2
C68B C 0.4210(13) 0.5664(17) 0.0801(16) 0.047(5) Uani 0.345(6) 1 d PDU A 2
H68D H 0.4790 0.6324 0.1050 0.070 Uiso 0.345(6) 1 calc PR A 2
H68E H 0.4222 0.5271 0.0282 0.070 Uiso 0.345(6) 1 calc PR A 2
H68F H 0.4175 0.5366 0.1188 0.070 Uiso 0.345(6) 1 calc PR A 2
C70 C 0.2631(4) 0.4723(3) 0.1876(3) 0.0304(14) Uani 1 1 d . . .
H70 H 0.2725 0.5096 0.1567 0.037 Uiso 1 1 calc R . .
C71 C 0.2747(4) 0.5144(3) 0.2740(3) 0.0248(13) Uani 1 1 d . . .
C72 C 0.2579(4) 0.4565(3) 0.3159(3) 0.0229(12) Uani 1 1 d . . .
C73 C 0.2640(3) 0.4915(4) 0.3993(3) 0.0258(13) Uani 1 1 d . . .
H73 H 0.2510 0.4513 0.4278 0.031 Uiso 1 1 calc R . .
C74 C 0.2894(4) 0.5865(4) 0.4390(3) 0.0295(14) Uani 1 1 d . . .
H74 H 0.2930 0.6110 0.4954 0.035 Uiso 1 1 calc R . .
C75 C 0.3096(4) 0.6463(4) 0.3992(3) 0.0305(14) Uani 1 1 d . . .
H75 H 0.3298 0.7121 0.4285 0.037 Uiso 1 1 calc R . .
C76 C 0.3001(4) 0.6095(3) 0.3164(3) 0.0304(14) Uani 1 1 d . . .
H76 H 0.3110 0.6495 0.2879 0.036 Uiso 1 1 calc R . .
O77 O 0.2357(2) 0.3653(2) 0.26875(18) 0.0216(8) Uani 1 1 d . . .
C78 C 0.2358(4) 0.3043(3) 0.3086(3) 0.0245(12) Uani 1 1 d . . .
H78 H 0.1919 0.2964 0.3417 0.029 Uiso 1 1 calc R . .
C79 C 0.1976(4) 0.2066(3) 0.2390(3) 0.0308(14) Uani 1 1 d . . .
H79A H 0.1345 0.1813 0.2028 0.046 Uiso 1 1 calc R . .
H79B H 0.1928 0.1611 0.2622 0.046 Uiso 1 1 calc R . .
H79C H 0.2408 0.2139 0.2066 0.046 Uiso 1 1 calc R . .
C80 C 0.3352(4) 0.3498(4) 0.3657(3) 0.0402(16) Uani 1 1 d . . .
H80A H 0.3793 0.3614 0.3341 0.060 Uiso 1 1 calc R . .
H80B H 0.3344 0.3055 0.3889 0.060 Uiso 1 1 calc R . .
H80C H 0.3560 0.4117 0.4109 0.060 Uiso 1 1 calc R . .
Ru81 Ru 0.51212(3) 0.04034(3) 0.26869(2) 0.01843(11) Uani 1 1 d . . .
Cl82 Cl 0.58685(9) 0.13956(8) 0.41047(7) 0.0253(3) Uani 1 1 d . . .
Cl83 Cl 0.38621(10) -0.08437(9) 0.14853(8) 0.0371(4) Uani 1 1 d . . .
C84 C 0.5053(4) 0.1430(3) 0.2483(3) 0.0233(12) Uani 1 1 d . . .
N85 N 0.4380(3) 0.1620(3) 0.2636(2) 0.0236(10) Uani 1 1 d . . .
C86 C 0.4494(4) 0.2377(4) 0.2454(3) 0.0333(14) Uani 1 1 d . . .
H86 H 0.4111 0.2630 0.2502 0.040 Uiso 1 1 calc R . .
C87 C 0.5251(4) 0.2683(4) 0.2196(3) 0.0389(16) Uani 1 1 d . . .
H87 H 0.5509 0.3199 0.2031 0.047 Uiso 1 1 calc R . .
N88 N 0.5584(3) 0.2108(3) 0.2216(2) 0.0236(10) Uani 1 1 d . . .
C91 C 0.3625(4) 0.1099(3) 0.2924(3) 0.0240(12) Uani 1 1 d . . .
C92 C 0.2749(4) 0.0294(4) 0.2336(3) 0.0279(13) Uani 1 1 d . . .
C93 C 0.2037(4) -0.0220(4) 0.2615(4) 0.0360(15) Uani 1 1 d . . .
H93 H 0.1445 -0.0784 0.2225 0.043 Uiso 1 1 calc R . .
C94 C 0.2172(4) 0.0076(4) 0.3453(4) 0.0394(15) Uani 1 1 d . . .
H94 H 0.1683 -0.0293 0.3639 0.047 Uiso 1 1 calc R . .
C95 C 0.3009(4) 0.0900(4) 0.4014(4) 0.0359(15) Uani 1 1 d . . .
H95 H 0.3084 0.1111 0.4588 0.043 Uiso 1 1 calc R . .
C96 C 0.3762(4) 0.1442(4) 0.3769(3) 0.0292(14) Uani 1 1 d . . .
C97 C 0.2545(4) 0.0029(4) 0.1418(3) 0.0384(15) Uani 1 1 d . . .
H97A H 0.2360 0.0433 0.1280 0.058 Uiso 1 1 calc R . .
H97B H 0.2024 -0.0660 0.1100 0.058 Uiso 1 1 calc R . .
H97C H 0.3116 0.0143 0.1277 0.058 Uiso 1 1 calc R . .
C98 C 0.4642(4) 0.2398(4) 0.4393(3) 0.0393(16) Uani 1 1 d . . .
H98A H 0.5184 0.2527 0.4196 0.059 Uiso 1 1 calc R . .
H98B H 0.4773 0.2369 0.4927 0.059 Uiso 1 1 calc R . .
H98C H 0.4544 0.2922 0.4464 0.059 Uiso 1 1 calc R . .
C101 C 0.6370(4) 0.2228(3) 0.1933(3) 0.0222(12) Uani 1 1 d . . .
C102 C 0.7293(4) 0.2833(3) 0.2518(3) 0.0243(13) Uani 1 1 d . . .
C103 C 0.8023(4) 0.2920(4) 0.2210(3) 0.0307(14) Uani 1 1 d . . .
H103 H 0.8658 0.3327 0.2585 0.037 Uiso 1 1 calc R . .
C104 C 0.7861(4) 0.2439(4) 0.1385(4) 0.0349(14) Uani 1 1 d . . .
H104 H 0.8376 0.2498 0.1200 0.042 Uiso 1 1 calc R . .
C105 C 0.6946(4) 0.1867(4) 0.0821(3) 0.0312(14) Uani 1 1 d . . .
H105 H 0.6841 0.1553 0.0247 0.037 Uiso 1 1 calc R . .
C106 C 0.6175(4) 0.1747(3) 0.1086(3) 0.0251(13) Uani 1 1 d . . .
C107 C 0.7469(4) 0.3363(4) 0.3419(3) 0.0383(15) Uani 1 1 d . . .
H10A H 0.7198 0.2893 0.3655 0.057 Uiso 1 1 calc R . .
H10B H 0.7169 0.3726 0.3477 0.057 Uiso 1 1 calc R . .
H10C H 0.8156 0.3818 0.3714 0.057 Uiso 1 1 calc R . .
C108 C 0.5178(4) 0.1160(4) 0.0487(3) 0.0317(14) Uani 1 1 d . . .
H10D H 0.4770 0.0612 0.0607 0.048 Uiso 1 1 calc R . .
H10E H 0.5181 0.0912 -0.0082 0.048 Uiso 1 1 calc R . .
H10F H 0.4934 0.1573 0.0545 0.048 Uiso 1 1 calc R . .
C110 C 0.6114(3) 0.0499(3) 0.2340(3) 0.0211(12) Uani 1 1 d . . .
H110 H 0.6416 0.0941 0.2107 0.025 Uiso 1 1 calc R . .
C111 C 0.6433(3) -0.0110(3) 0.2428(3) 0.0190(12) Uani 1 1 d . . .
C112 C 0.5960(3) -0.0767(3) 0.2755(3) 0.0191(12) Uani 1 1 d . . .
C113 C 0.6242(4) -0.1359(4) 0.2863(3) 0.0264(13) Uani 1 1 d . . .
H113 H 0.5911 -0.1810 0.3081 0.032 Uiso 1 1 calc R . .
C114 C 0.7030(4) -0.1273(4) 0.2643(3) 0.0287(13) Uani 1 1 d . . .
H114 H 0.7238 -0.1667 0.2722 0.034 Uiso 1 1 calc R . .
C115 C 0.7505(4) -0.0639(4) 0.2317(3) 0.0280(13) Uani 1 1 d . . .
H115 H 0.8038 -0.0594 0.2173 0.034 Uiso 1 1 calc R . .
C116 C 0.7206(4) -0.0063(3) 0.2200(3) 0.0262(13) Uani 1 1 d . . .
H116 H 0.7528 0.0369 0.1964 0.031 Uiso 1 1 calc R . .
O117 O 0.5210(2) -0.0749(2) 0.29437(18) 0.0194(8) Uani 1 1 d . . .
C118 C 0.4745(4) -0.1270(4) 0.3429(3) 0.0289(13) Uani 1 1 d . . .
H118 H 0.4574 -0.1953 0.3164 0.035 Uiso 1 1 calc R . .
C119 C 0.3837(4) -0.1295(4) 0.3358(3) 0.0316(14) Uani 1 1 d . . .
H11A H 0.3998 -0.0628 0.3615 0.047 Uiso 1 1 calc R . .
H11B H 0.3472 -0.1667 0.3642 0.047 Uiso 1 1 calc R . .
H11C H 0.3454 -0.1606 0.2771 0.047 Uiso 1 1 calc R . .
C120 C 0.5397(4) -0.0780(4) 0.4312(3) 0.0376(15) Uani 1 1 d . . .
H12A H 0.5957 -0.0808 0.4315 0.056 Uiso 1 1 calc R . .
H12B H 0.5058 -0.1116 0.4629 0.056 Uiso 1 1 calc R . .
H12C H 0.5599 -0.0098 0.4565 0.056 Uiso 1 1 calc R . .
O1W O 0.5058(10) 0.3729(10) 0.6957(9) 0.037(4) Uiso 0.25 1 d P . .

loop_
_atom_site_aniso_label
_atom_site_aniso_U_11
_atom_site_aniso_U_22
_atom_site_aniso_U_33
_atom_site_aniso_U_23
_atom_site_aniso_U_13
_atom_site_aniso_U_12
Ru1 0.0201(2) 0.0171(2) 0.0200(2) 0.00773(17) 0.00572(19) 0.00901(19)
Cl2 0.0344(8) 0.0222(6) 0.0318(8) 0.0142(6) 0.0056(6) 0.0140(6)
Cl3 0.0313(8) 0.0303(7) 0.0262(7) 0.0152(6) 0.0111(6) 0.0089(6)
C4 0.021(3) 0.019(2) 0.014(3) 0.008(2) 0.003(2) 0.008(2)
N5 0.019(3) 0.022(2) 0.019(2) 0.0046(18) 0.0054(19) 0.010(2)
C6 0.021(3) 0.025(3) 0.026(3) 0.002(2) 0.001(3) 0.009(3)
C7 0.018(3) 0.027(3) 0.028(3) 0.000(2) 0.003(3) 0.006(3)
N8 0.021(3) 0.022(2) 0.018(2) 0.0061(18) 0.0069(19) 0.011(2)
C11 0.015(3) 0.015(2) 0.013(3) 0.003(2) 0.000(2) 0.003(2)
C12 0.024(3) 0.021(3) 0.019(3) 0.007(2) 0.003(2) 0.010(2)
C13 0.030(3) 0.033(3) 0.026(3) 0.014(3) 0.015(3) 0.013(3)
C14 0.031(4) 0.039(3) 0.028(3) 0.005(3) 0.007(3) 0.022(3)
C15 0.034(4) 0.029(3) 0.029(3) 0.005(3) 0.001(3) 0.022(3)
C16 0.018(3) 0.019(3) 0.023(3) 0.009(2) -0.002(2) 0.005(2)
C17 0.034(4) 0.023(3) 0.035(3) 0.016(3) 0.001(3) 0.009(3)
C18 0.036(4) 0.019(3) 0.034(3) 0.011(2) 0.002(3) 0.006(3)
C21 0.010(3) 0.017(2) 0.023(3) 0.005(2) 0.004(2) 0.002(2)
C22 0.031(3) 0.027(3) 0.030(3) 0.017(2) 0.015(3) 0.018(3)
C23 0.040(4) 0.033(3) 0.019(3) 0.010(2) 0.009(3) 0.020(3)
C24 0.036(4) 0.028(3) 0.031(3) 0.003(3) 0.008(3) 0.020(3)
C25 0.028(3) 0.024(3) 0.037(3) 0.013(3) 0.008(3) 0.015(3)
C26 0.020(3) 0.028(3) 0.025(3) 0.014(2) 0.008(2) 0.014(2)
C27 0.049(4) 0.033(3) 0.040(4) 0.027(3) 0.021(3) 0.026(3)
C28 0.031(3) 0.036(3) 0.030(3) 0.022(3) 0.011(3) 0.020(3)
C30 0.022(3) 0.023(3) 0.024(3) 0.013(2) 0.006(2) 0.015(2)
C31 0.017(3) 0.018(2) 0.025(3) 0.012(2) 0.003(2) 0.007(2)
C32 0.016(3) 0.020(3) 0.025(3) 0.015(2) 0.004(2) 0.005(2)
C33 0.022(3) 0.033(3) 0.031(3) 0.023(3) 0.008(3) 0.010(3)
C34 0.019(3) 0.034(3) 0.028(3) 0.022(3) 0.001(3) 0.000(3)
C35 0.031(4) 0.020(3) 0.025(3) 0.010(2) 0.007(3) 0.005(3)
C36 0.029(3) 0.021(3) 0.024(3) 0.012(2) 0.008(3) 0.009(3)
O37 0.019(2) 0.0261(19) 0.032(2) 0.0093(16) 0.0093(17) 0.0103(17)
C38 0.028(4) 0.044(4) 0.058(4) 0.017(3) 0.021(3) 0.027(3)
C39 0.047(4) 0.040(4) 0.071(5) 0.000(3) 0.028(4) 0.024(3)
C40 0.030(4) 0.053(4) 0.047(4) 0.011(3) 0.022(3) 0.014(3)
Ru41 0.0234(3) 0.0153(2) 0.0157(2) 0.00695(17) 0.00619(19) 0.00857(19)
Cl42 0.0239(8) 0.0261(7) 0.0273(7) 0.0074(6) 0.0065(6) 0.0126(6)
Cl43 0.0217(8) 0.0488(8) 0.0267(7) 0.0185(6) 0.0098(6) 0.0149(7)
C44 0.012(3) 0.017(2) 0.023(3) 0.008(2) 0.003(2) 0.005(2)
N45 0.020(2) 0.019(2) 0.016(2) 0.0093(17) 0.0051(19) 0.0101(19)
C46 0.039(4) 0.026(3) 0.015(3) 0.009(2) 0.009(3) 0.018(3)
C47 0.039(4) 0.028(3) 0.016(3) 0.014(2) 0.013(3) 0.019(3)
N48 0.029(3) 0.020(2) 0.017(2) 0.0104(18) 0.008(2) 0.014(2)
C51 0.026(3) 0.013(2) 0.022(3) 0.008(2) 0.013(2) 0.011(2)
C52 0.022(3) 0.023(3) 0.018(3) 0.010(2) 0.008(2) 0.011(2)
C53 0.025(3) 0.027(3) 0.025(3) 0.010(2) 0.009(3) 0.014(3)
C54 0.046(4) 0.022(3) 0.024(3) 0.015(2) 0.013(3) 0.020(3)
C55 0.027(3) 0.020(3) 0.021(3) 0.005(2) 0.006(3) 0.006(3)
C56 0.026(3) 0.019(3) 0.015(3) 0.005(2) 0.007(2) 0.011(2)
C57 0.021(3) 0.029(3) 0.036(3) 0.009(3) 0.010(3) 0.011(3)
C58 0.021(3) 0.024(3) 0.029(3) 0.005(2) 0.005(3) 0.007(3)
C61A 0.053(4) 0.020(3) 0.016(4) 0.013(3) 0.016(4) 0.022(3)
C62A 0.063(4) 0.024(3) 0.025(4) 0.017(3) 0.023(4) 0.028(3)
C63A 0.084(4) 0.025(4) 0.032(4) 0.014(4) 0.030(4) 0.031(4)
C64A 0.088(5) 0.022(4) 0.025(4) 0.012(4) 0.024(4) 0.020(4)
C65A 0.072(5) 0.025(3) 0.025(4) 0.011(3) 0.014(4) 0.011(3)
C66A 0.056(5) 0.024(3) 0.020(4) 0.018(3) 0.008(5) 0.019(4)
C67A 0.059(6) 0.046(6) 0.040(6) 0.014(5) 0.016(6) 0.043(5)
C68A 0.032(5) 0.033(5) 0.034(5) 0.021(4) 0.006(4) 0.006(4)
C61B 0.060(5) 0.021(4) 0.025(5) 0.013(4) 0.020(6) 0.021(4)
C62B 0.067(6) 0.027(5) 0.027(5) 0.018(5) 0.023(6) 0.027(5)
C63B 0.074(5) 0.030(4) 0.030(5) 0.021(4) 0.029(5) 0.031(4)
C64B 0.087(5) 0.018(5) 0.031(5) 0.017(5) 0.030(5) 0.024(4)
C65B 0.081(5) 0.022(4) 0.031(5) 0.014(5) 0.025(5) 0.018(4)
C66B 0.065(5) 0.023(4) 0.025(4) 0.013(4) 0.019(5) 0.017(4)
C67B 0.059(8) 0.040(7) 0.030(9) 0.024(7) 0.018(7) 0.038(6)
C68B 0.054(7) 0.029(7) 0.033(8) 0.007(7) 0.020(8) 0.008(6)
C70 0.047(4) 0.017(3) 0.021(3) 0.011(2) 0.011(3) 0.013(3)
C71 0.031(3) 0.018(3) 0.019(3) 0.009(2) 0.012(2) 0.008(2)
C72 0.024(3) 0.022(3) 0.014(3) 0.004(2) 0.006(2) 0.009(2)
C73 0.024(3) 0.033(3) 0.022(3) 0.014(2) 0.011(2) 0.015(3)
C74 0.031(3) 0.033(3) 0.016(3) 0.001(2) 0.008(3) 0.018(3)
C75 0.031(3) 0.021(3) 0.028(3) 0.004(2) 0.004(3) 0.013(3)
C76 0.038(4) 0.018(3) 0.024(3) 0.008(2) 0.006(3) 0.009(3)
O77 0.031(2) 0.0190(17) 0.0170(18) 0.0107(14) 0.0091(16) 0.0138(17)
C78 0.034(3) 0.029(3) 0.021(3) 0.017(2) 0.013(3) 0.020(3)
C79 0.040(4) 0.028(3) 0.038(3) 0.023(3) 0.020(3) 0.020(3)
C80 0.054(4) 0.053(4) 0.033(3) 0.022(3) 0.012(3) 0.041(4)
Ru81 0.0213(2) 0.0182(2) 0.0164(2) 0.00848(17) 0.00671(18) 0.01075(19)
Cl82 0.0280(8) 0.0273(7) 0.0184(7) 0.0064(5) 0.0052(6) 0.0166(6)
Cl83 0.0426(9) 0.0252(7) 0.0262(8) 0.0041(6) -0.0065(7) 0.0155(7)
C84 0.029(3) 0.025(3) 0.016(3) 0.009(2) 0.009(2) 0.015(3)
N85 0.028(3) 0.024(2) 0.032(3) 0.019(2) 0.017(2) 0.017(2)
C86 0.046(4) 0.036(3) 0.051(4) 0.037(3) 0.033(3) 0.030(3)
C87 0.056(4) 0.035(3) 0.051(4) 0.030(3) 0.029(3) 0.033(3)
N88 0.029(3) 0.021(2) 0.030(3) 0.0166(19) 0.014(2) 0.015(2)
C91 0.029(3) 0.026(3) 0.033(3) 0.021(2) 0.019(3) 0.020(3)
C92 0.036(4) 0.032(3) 0.034(3) 0.020(3) 0.016(3) 0.027(3)
C93 0.029(4) 0.033(3) 0.049(4) 0.021(3) 0.010(3) 0.019(3)
C94 0.038(4) 0.053(4) 0.060(4) 0.041(4) 0.036(4) 0.033(4)
C95 0.055(5) 0.059(4) 0.039(4) 0.036(3) 0.034(3) 0.049(4)
C96 0.037(4) 0.041(3) 0.027(3) 0.017(3) 0.013(3) 0.032(3)
C97 0.041(4) 0.052(4) 0.035(3) 0.020(3) 0.015(3) 0.033(3)
C98 0.050(4) 0.049(4) 0.036(3) 0.018(3) 0.018(3) 0.039(3)
C101 0.027(3) 0.021(3) 0.030(3) 0.020(2) 0.017(3) 0.015(3)
C102 0.031(3) 0.018(3) 0.023(3) 0.014(2) 0.008(3) 0.010(3)
C103 0.021(3) 0.036(3) 0.036(3) 0.023(3) 0.008(3) 0.012(3)
C104 0.030(4) 0.040(3) 0.052(4) 0.033(3) 0.024(3) 0.021(3)
C105 0.043(4) 0.027(3) 0.027(3) 0.013(2) 0.017(3) 0.020(3)
C106 0.028(3) 0.022(3) 0.025(3) 0.013(2) 0.008(3) 0.013(3)
C107 0.037(4) 0.029(3) 0.029(3) 0.009(3) 0.003(3) 0.009(3)
C108 0.036(4) 0.031(3) 0.028(3) 0.012(3) 0.009(3) 0.020(3)
C110 0.027(3) 0.022(3) 0.020(3) 0.009(2) 0.013(2) 0.016(2)
C111 0.016(3) 0.014(2) 0.015(3) 0.001(2) -0.004(2) 0.005(2)
C112 0.017(3) 0.023(3) 0.015(3) 0.006(2) 0.006(2) 0.011(2)
C113 0.032(3) 0.034(3) 0.022(3) 0.019(2) 0.009(3) 0.020(3)
C114 0.031(3) 0.034(3) 0.028(3) 0.012(3) 0.012(3) 0.023(3)
C115 0.022(3) 0.033(3) 0.026(3) 0.006(2) 0.009(3) 0.017(3)
C116 0.029(3) 0.021(3) 0.022(3) 0.007(2) 0.012(3) 0.011(3)
O117 0.021(2) 0.0252(18) 0.0205(18) 0.0147(15) 0.0119(16) 0.0150(16)
C118 0.033(4) 0.033(3) 0.039(3) 0.027(3) 0.023(3) 0.021(3)
C119 0.033(4) 0.036(3) 0.039(3) 0.026(3) 0.023(3) 0.020(3)
C120 0.045(4) 0.057(4) 0.035(4) 0.032(3) 0.021(3) 0.035(3)

loop_
_atom_type_symbol
_atom_type_description
_atom_type_scat_dispersion_real
_atom_type_scat_dispersion_imag
_atom_type_scat_source
C C 0.0033 0.0016 'International Tables Vol C Tables 4.2.6.8 and 6.1.1.4'
H H 0 0 'International Tables Vol C Tables 4.2.6.8 and 6.1.1.4'
Cl Cl 0.1484 0.1585 'International Tables Vol C Tables 4.2.6.8 and 6.1.1.4'
N N 0.0061 0.0033 'International Tables Vol C Tables 4.2.6.8 and 6.1.1.4'
O O 0.0106 0.006 'International Tables Vol C Tables 4.2.6.8 and 6.1.1.4'
Ru Ru -1.2594 0.8363 'International Tables Vol C Tables 4.2.6.8 and 6.1.1.4'

loop_
_geom_angle_atom_site_label_1
_geom_angle_atom_site_label_2
_geom_angle_atom_site_label_3
_geom_angle
C30 Ru1 C4 100.9(2)
C30 Ru1 O37 79.82(18)
C4 Ru1 O37 177.84(16)
C30 Ru1 Cl3 99.53(15)
C4 Ru1 Cl3 93.69(14)
O37 Ru1 Cl3 88.16(10)
C30 Ru1 Cl2 99.45(15)
C4 Ru1 Cl2 93.14(14)
O37 Ru1 Cl2 84.73(9)
Cl3 Ru1 Cl2 158.20(5)
N8 C4 N5 102.9(4)
N8 C4 Ru1 134.0(3)
N5 C4 Ru1 123.0(3)
C4 N5 C6 111.7(4)
C4 N5 C11 125.7(4)
C6 N5 C11 122.3(4)
C7 C6 N5 107.1(4)
C7 C6 H6 126.4
N5 C6 H6 126.4
C6 C7 N8 106.8(5)
C6 C7 H7 126.6
N8 C7 H7 126.6
C4 N8 C7 111.6(4)
C4 N8 C21 127.5(4)
C7 N8 C21 120.6(4)
C12 C11 C16 122.0(4)
C12 C11 N5 118.8(4)
C16 C11 N5 119.0(4)
C11 C12 C13 117.9(5)
C11 C12 C17 122.0(5)
C13 C12 C17 119.9(5)
C14 C13 C12 120.7(5)
C14 C13 H13 119.6
C12 C13 H13 119.6
C13 C14 C15 121.0(5)
C13 C14 H14 119.5
C15 C14 H14 119.5
C14 C15 C16 120.0(5)
C14 C15 H15 120.0
C16 C15 H15 120.0
C15 C16 C11 118.0(5)
C15 C16 C18 120.8(5)
C11 C16 C18 120.9(5)
C12 C17 H17A 109.5
C12 C17 H17B 109.5
H17A C17 H17B 109.5
C12 C17 H17C 109.5
H17A C17 H17C 109.5
H17B C17 H17C 109.5
C16 C18 H18A 109.5
C16 C18 H18B 109.5
H18A C18 H18B 109.5
C16 C18 H18C 109.5
H18A C18 H18C 109.5
H18B C18 H18C 109.5
C22 C21 C26 123.2(4)
C22 C21 N8 119.5(4)
C26 C21 N8 117.2(4)
C21 C22 C23 117.3(5)
C21 C22 C27 121.5(4)
C23 C22 C27 121.2(5)
C24 C23 C22 120.7(5)
C24 C23 H23 119.7
C22 C23 H23 119.7
C23 C24 C25 121.2(5)
C23 C24 H24 119.4
C25 C24 H24 119.4
C26 C25 C24 119.5(5)
C26 C25 H25 120.2
C24 C25 H25 120.2
C25 C26 C21 118.1(5)
C25 C26 C28 120.9(5)
C21 C26 C28 121.0(4)
C22 C27 H27A 109.5
C22 C27 H27B 109.5
H27A C27 H27B 109.5
C22 C27 H27C 109.5
H27A C27 H27C 109.5
H27B C27 H27C 109.5
C26 C28 H28A 109.5
C26 C28 H28B 109.5
H28A C28 H28B 109.5
C26 C28 H28C 109.5
H28A C28 H28C 109.5
H28B C28 H28C 109.5
C31 C30 Ru1 118.1(4)
C31 C30 H30 120.9
Ru1 C30 H30 120.9
C36 C31 C32 118.4(5)
C36 C31 C30 122.9(5)
C32 C31 C30 118.7(4)
C33 C32 O37 124.9(5)
C33 C32 C31 122.7(5)
O37 C32 C31 112.4(4)
C32 C33 C34 117.2(5)
C32 C33 H33 121.4
C34 C33 H33 121.4
C35 C34 C33 122.4(5)
C35 C34 H34 118.8
C33 C34 H34 118.8
C34 C35 C36 119.6(5)
C34 C35 H35 120.2
C36 C35 H35 120.2
C31 C36 C35 119.6(5)
C31 C36 H36 120.2
C35 C36 H36 120.2
C32 O37 C38 120.3(4)
C32 O37 Ru1 109.8(3)
C38 O37 Ru1 129.8(3)
O37 C38 C39 107.1(4)
O37 C38 C40 110.3(4)
C39 C38 C40 112.7(5)
O37 C38 H38 108.9
C39 C38 H38 108.9
C40 C38 H38 108.9
C38 C39 H39A 109.5
C38 C39 H39B 109.5
H39A C39 H39B 109.5
C38 C39 H39C 109.5
H39A C39 H39C 109.5
H39B C39 H39C 109.5
C38 C40 H40A 109.5
C38 C40 H40B 109.5
H40A C40 H40B 109.5
C38 C40 H40C 109.5
H40A C40 H40C 109.5
H40B C40 H40C 109.5
C70 Ru41 C44 100.5(2)
C70 Ru41 O77 78.39(18)
C44 Ru41 O77 178.83(16)
C70 Ru41 Cl42 99.19(17)
C44 Ru41 Cl42 93.68(14)
O77 Ru41 Cl42 86.08(9)
C70 Ru41 Cl43 100.40(18)
C44 Ru41 Cl43 94.08(14)
O77 Ru41 Cl43 86.56(9)
Cl42 Ru41 Cl43 157.20(5)
N48 C44 N45 102.0(4)
N48 C44 Ru41 133.0(3)
N45 C44 Ru41 124.9(3)
C46 N45 C44 111.8(4)
C46 N45 C51 121.0(4)
C44 N45 C51 127.2(4)
C47 C46 N45 107.4(4)
C47 C46 H46 126.3
N45 C46 H46 126.3
C46 C47 N48 106.0(4)
C46 C47 H47 127.0
N48 C47 H47 127.0
C44 N48 C47 112.8(4)
C44 N48 C61A 125.6(6)
C47 N48 C61A 120.8(7)
C44 N48 C61B 127.1(12)
C47 N48 C61B 118.1(12)
C52 C51 C56 122.0(4)
C52 C51 N45 118.9(4)
C56 C51 N45 118.7(4)
C53 C52 C51 117.8(5)
C53 C52 C57 119.7(5)
C51 C52 C57 122.3(4)
C54 C53 C52 120.7(5)
C54 C53 H53 119.6
C52 C53 H53 119.6
C53 C54 C55 120.7(5)
C53 C54 H54 119.6
C55 C54 H54 119.6
C54 C55 C56 121.0(5)
C54 C55 H55 119.5
C56 C55 H55 119.5
C55 C56 C51 117.5(5)
C55 C56 C58 120.9(5)
C51 C56 C58 121.4(4)
C52 C57 H57A 109.5
C52 C57 H57B 109.5
H57A C57 H57B 109.5
C52 C57 H57C 109.5
H57A C57 H57C 109.5
H57B C57 H57C 109.5
C56 C58 H58A 109.5
C56 C58 H58B 109.5
H58A C58 H58B 109.5
C56 C58 H58C 109.5
H58A C58 H58C 109.5
H58B C58 H58C 109.5
C62A C61A C66A 125.0(8)
C62A C61A N48 117.2(8)
C66A C61A N48 117.8(8)
C61A C62A C63A 117.5(10)
C61A C62A C67A 120.3(8)
C63A C62A C67A 122.3(10)
C62A C63A C64A 119.2(11)
C62A C63A H63A 120.4
C64A C63A H63A 120.4
C65A C64A C63A 121.6(9)
C65A C64A H64A 119.2
C63A C64A H64A 119.2
C64A C65A C66A 122.2(10)
C64A C65A H65A 118.9
C66A C65A H65A 118.9
C65A C66A C61A 114.5(11)
C65A C66A C68A 122.9(10)
C61A C66A C68A 122.5(8)
C62B C61B C66B 126.7(16)
C62B C61B N48 120.9(13)
C66B C61B N48 112.4(13)
C61B C62B C63B 116.0(17)
C61B C62B C67B 120.5(14)
C63B C62B C67B 123.4(16)
C62B C63B C64B 119.1(16)
C62B C63B H63B 120.5
C64B C63B H63B 120.5
C65B C64B C63B 122.3(15)
C65B C64B H64B 118.9
C63B C64B H64B 118.9
C64B C65B C66B 121.8(19)
C64B C65B H65B 119.1
C66B C65B H65B 119.1
C61B C66B C65B 113.8(16)
C61B C66B C68B 124.5(16)
C65B C66B C68B 121.2(16)
C62B C67B H67D 109.5
C62B C67B H67E 109.5
H67D C67B H67E 109.5
C62B C67B H67F 109.5
H67D C67B H67F 109.5
H67E C67B H67F 109.5
C66B C68B H68D 109.5
C66B C68B H68E 109.5
H68D C68B H68E 109.5
C66B C68B H68F 109.5
H68D C68B H68F 109.5
H68E C68B H68F 109.5
C71 C70 Ru41 120.3(4)
C71 C70 H70 119.8
Ru41 C70 H70 119.8
C72 C71 C76 119.1(4)
C72 C71 C70 117.7(4)
C76 C71 C70 123.2(5)
O77 C72 C71 114.2(4)
O77 C72 C73 125.0(5)
C71 C72 C73 120.8(4)
C74 C73 C72 118.1(5)
C74 C73 H73 120.9
C72 C73 H73 120.9
C75 C74 C73 121.9(5)
C75 C74 H74 119.0
C73 C74 H74 119.0
C74 C75 C76 119.1(5)
C74 C75 H75 120.4
C76 C75 H75 120.4
C75 C76 C71 120.9(5)
C75 C76 H76 119.6
C71 C76 H76 119.6
C72 O77 C78 119.9(4)
C72 O77 Ru41 109.3(3)
C78 O77 Ru41 129.8(3)
O77 C78 C79 105.9(4)
O77 C78 C80 110.9(4)
C79 C78 C80 112.4(4)
O77 C78 H78 109.2
C79 C78 H78 109.2
C80 C78 H78 109.2
C78 C79 H79A 109.5
C78 C79 H79B 109.5
H79A C79 H79B 109.5
C78 C79 H79C 109.5
H79A C79 H79C 109.5
H79B C79 H79C 109.5
C78 C80 H80A 109.5
C78 C80 H80B 109.5
H80A C80 H80B 109.5
C78 C80 H80C 109.5
H80A C80 H80C 109.5
H80B C80 H80C 109.5
C110 Ru81 C84 101.2(2)
C110 Ru81 O117 79.07(17)
C84 Ru81 O117 178.98(15)
C110 Ru81 Cl83 99.62(14)
C84 Ru81 Cl83 93.33(14)
O117 Ru81 Cl83 87.59(8)
C110 Ru81 Cl82 102.35(14)
C84 Ru81 Cl82 91.63(13)
O117 Ru81 Cl82 87.35(8)
Cl83 Ru81 Cl82 156.06(5)
N88 C84 N85 102.8(4)
N88 C84 Ru81 134.3(4)
N85 C84 Ru81 122.8(4)
C84 N85 C86 111.5(4)
C84 N85 C91 126.0(4)
C86 N85 C91 122.5(4)
C87 C86 N85 106.7(5)
C87 C86 H86 126.7
N85 C86 H86 126.7
C86 C87 N88 107.1(5)
C86 C87 H87 126.4
N88 C87 H87 126.4
C84 N88 C87 111.9(4)
C84 N88 C101 127.6(4)
C87 N88 C101 120.5(4)
C96 C91 C92 121.7(5)
C96 C91 N85 119.6(5)
C92 C91 N85 118.6(5)
C93 C92 C91 118.4(5)
C93 C92 C97 119.7(5)
C91 C92 C97 121.7(5)
C94 C93 C92 120.8(5)
C94 C93 H93 119.6
C92 C93 H93 119.6
C95 C94 C93 119.8(6)
C95 C94 H94 120.1
C93 C94 H94 120.1
C94 C95 C96 121.9(5)
C94 C95 H95 119.0
C96 C95 H95 119.0
C91 C96 C95 117.1(5)
C91 C96 C98 122.0(5)
C95 C96 C98 120.7(5)
C92 C97 H97A 109.5
C92 C97 H97B 109.5
H97A C97 H97B 109.5
C92 C97 H97C 109.5
H97A C97 H97C 109.5
H97B C97 H97C 109.5
C96 C98 H98A 109.5
C96 C98 H98B 109.5
H98A C98 H98B 109.5
C96 C98 H98C 109.5
H98A C98 H98C 109.5
H98B C98 H98C 109.5
C106 C101 C102 123.3(5)
C106 C101 N88 118.0(5)
C102 C101 N88 118.7(4)
C103 C102 C101 116.2(5)
C103 C102 C107 122.5(5)
C101 C102 C107 121.3(5)
C104 C103 C102 122.4(5)
C104 C103 H103 118.8
C102 C103 H103 118.8
C103 C104 C105 120.0(5)
C103 C104 H104 120.0
C105 C104 H104 120.0
C104 C105 C106 120.8(5)
C104 C105 H105 119.6
C106 C105 H105 119.6
C101 C106 C105 117.3(5)
C101 C106 C108 120.6(5)
C105 C106 C108 122.1(5)
C102 C107 H10A 109.5
C102 C107 H10B 109.5
H10A C107 H10B 109.5
C102 C107 H10C 109.5
H10A C107 H10C 109.5
H10B C107 H10C 109.5
C106 C108 H10D 109.5
C106 C108 H10E 109.5
H10D C108 H10E 109.5
C106 C108 H10F 109.5
H10D C108 H10F 109.5
H10E C108 H10F 109.5
C111 C110 Ru81 118.8(4)
C111 C110 H110 120.6
Ru81 C110 H110 120.6
C112 C111 C116 118.4(4)
C112 C111 C110 119.1(5)
C116 C111 C110 122.5(5)
O117 C112 C113 125.8(5)
O117 C112 C111 112.6(4)
C113 C112 C111 121.6(5)
C112 C113 C114 118.1(5)
C112 C113 H113 121.0
C114 C113 H113 121.0
C115 C114 C113 121.7(5)
C115 C114 H114 119.1
C113 C114 H114 119.1
C114 C115 C116 119.5(5)
C114 C115 H115 120.2
C116 C115 H115 120.2
C115 C116 C111 120.7(5)
C115 C116 H116 119.7
C111 C116 H116 119.7
C112 O117 C118 119.2(4)
C112 O117 Ru81 110.3(3)
C118 O117 Ru81 128.9(3)
O117 C118 C120 111.1(4)
O117 C118 C119 105.3(4)
C120 C118 C119 113.5(4)
O117 C118 H118 108.9
C120 C118 H118 108.9
C119 C118 H118 108.9
C118 C119 H11A 109.5
C118 C119 H11B 109.5
H11A C119 H11B 109.5
C118 C119 H11C 109.5
H11A C119 H11C 109.5
H11B C119 H11C 109.5
C118 C120 H12A 109.5
C118 C120 H12B 109.5
H12A C120 H12B 109.5
C118 C120 H12C 109.5
H12A C120 H12C 109.5
H12B C120 H12C 109.5

loop_
_geom_bond_atom_site_label_1
_geom_bond_atom_site_label_2
_geom_bond_distance
Ru1 C30 1.813(4)
Ru1 C4 1.982(5)
Ru1 O37 2.243(3)
Ru1 Cl3 2.3297(14)
Ru1 Cl2 2.3374(13)
C4 N8 1.370(6)
C4 N5 1.376(5)
N5 C6 1.380(6)
N5 C11 1.443(6)
C6 C7 1.339(6)
C6 H6 0.9500
C7 N8 1.391(6)
C7 H7 0.9500
N8 C21 1.453(5)
C11 C12 1.385(6)
C11 C16 1.396(6)
C12 C13 1.396(7)
C12 C17 1.502(7)
C13 C14 1.364(7)
C13 H13 0.9500
C14 C15 1.383(7)
C14 H14 0.9500
C15 C16 1.394(7)
C15 H15 0.9500
C16 C18 1.498(7)
C17 H17A 0.9800
C17 H17B 0.9800
C17 H17C 0.9800
C18 H18A 0.9800
C18 H18B 0.9800
C18 H18C 0.9800
C21 C22 1.375(7)
C21 C26 1.396(6)
C22 C23 1.393(6)
C22 C27 1.510(6)
C23 C24 1.373(7)
C23 H23 0.9500
C24 C25 1.386(7)
C24 H24 0.9500
C25 C26 1.385(6)
C25 H25 0.9500
C26 C28 1.508(7)
C27 H27A 0.9800
C27 H27B 0.9800
C27 H27C 0.9800
C28 H28A 0.9800
C28 H28B 0.9800
C28 H28C 0.9800
C30 C31 1.452(6)
C30 H30 0.9500
C31 C36 1.392(6)
C31 C32 1.400(7)
C32 C33 1.364(7)
C32 O37 1.380(5)
C33 C34 1.390(7)
C33 H33 0.9500
C34 C35 1.369(7)
C34 H34 0.9500
C35 C36 1.395(7)
C35 H35 0.9500
C36 H36 0.9500
O37 C38 1.457(6)
C38 C39 1.510(7)
C38 C40 1.528(8)
C38 H38 1.0000
C39 H39A 0.9800
C39 H39B 0.9800
C39 H39C 0.9800
C40 H40A 0.9800
C40 H40B 0.9800
C40 H40C 0.9800
Ru41 C70 1.822(4)
Ru41 C44 1.991(5)
Ru41 O77 2.274(3)
Ru41 Cl42 2.3289(14)
Ru41 Cl43 2.3389(14)
C44 N48 1.368(6)
C44 N45 1.380(5)
N45 C46 1.378(6)
N45 C51 1.442(6)
C46 C47 1.342(6)
C46 H46 0.9500
C47 N48 1.382(6)
C47 H47 0.9500
N48 C61A 1.447(9)
N48 C61B 1.510(18)
C51 C52 1.397(7)
C51 C56 1.402(6)
C52 C53 1.391(6)
C52 C57 1.504(7)
C53 C54 1.372(7)
C53 H53 0.9500
C54 C55 1.377(7)
C54 H54 0.9500
C55 C56 1.385(6)
C55 H55 0.9500
C56 C58 1.505(7)
C57 H57A 0.9800
C57 H57B 0.9800
C57 H57C 0.9800
C58 H58A 0.9800
C58 H58B 0.9800
C58 H58C 0.9800
C61A C62A 1.383(12)
C61A C66A 1.424(13)
C62A C63A 1.404(11)
C62A C67A 1.495(12)
C63A C64A 1.405(18)
C63A H63A 0.9500
C64A C65A 1.363(17)
C64A H64A 0.9500
C65A C66A 1.404(12)
C65A H65A 0.9500
C66A C68A 1.474(14)
C67A H67A 0.9800
C67A H67B 0.9800
C67A H67C 0.9800
C68A H68A 0.9800
C68A H68B 0.9800
C68A H68C 0.9800
C61B C62B 1.384(17)
C61B C66B 1.400(17)
C62B C63B 1.395(16)
C62B C67B 1.499(18)
C63B C64B 1.41(2)
C63B H63B 0.9500
C64B C65B 1.34(3)
C64B H64B 0.9500
C65B C66B 1.409(17)
C65B H65B 0.9500
C66B C68B 1.462(19)
C67B H67D 0.9800
C67B H67E 0.9800
C67B H67F 0.9800
C68B H68D 0.9800
C68B H68E 0.9800
C68B H68F 0.9800
C70 C71 1.435(6)
C70 H70 0.9500
C71 C72 1.383(7)
C71 C76 1.394(6)
C72 O77 1.370(5)
C72 C73 1.400(6)
C73 C74 1.387(6)
C73 H73 0.9500
C74 C75 1.374(7)
C74 H74 0.9500
C75 C76 1.377(7)
C75 H75 0.9500
C76 H76 0.9500
O77 C78 1.454(5)
C78 C79 1.508(6)
C78 C80 1.519(7)
C78 H78 1.0000
C79 H79A 0.9800
C79 H79B 0.9800
C79 H79C 0.9800
C80 H80A 0.9800
C80 H80B 0.9800
C80 H80C 0.9800
Ru81 C110 1.829(5)
Ru81 C84 1.986(5)
Ru81 O117 2.263(3)
Ru81 Cl83 2.3156(13)
Ru81 Cl82 2.3237(12)
C84 N88 1.365(6)
C84 N85 1.378(6)
N85 C86 1.383(6)
N85 C91 1.440(6)
C86 C87 1.342(7)
C86 H86 0.9500
C87 N88 1.379(6)
C87 H87 0.9500
N88 C101 1.437(6)
C91 C96 1.388(7)
C91 C92 1.398(7)
C92 C93 1.379(7)
C92 C97 1.511(7)
C93 C94 1.379(7)
C93 H93 0.9500
C94 C95 1.361(8)
C94 H94 0.9500
C95 C96 1.397(7)
C95 H95 0.9500
C96 C98 1.505(7)
C97 H97A 0.9800
C97 H97B 0.9800
C97 H97C 0.9800
C98 H98A 0.9800
C98 H98B 0.9800
C98 H98C 0.9800
C101 C106 1.392(6)
C101 C102 1.405(7)
C102 C103 1.388(7)
C102 C107 1.497(6)
C103 C104 1.369(7)
C103 H103 0.9500
C104 C105 1.384(7)
C104 H104 0.9500
C105 C106 1.398(7)
C105 H105 0.9500
C106 C108 1.503(7)
C107 H10A 0.9800
C107 H10B 0.9800
C107 H10C 0.9800
C108 H10D 0.9800
C108 H10E 0.9800
C108 H10F 0.9800
C110 C111 1.447(6)
C110 H110 0.9500
C111 C112 1.393(6)
C111 C116 1.403(7)
C112 O117 1.378(5)
C112 C113 1.385(6)
C113 C114 1.401(7)
C113 H113 0.9500
C114 C115 1.366(7)
C114 H114 0.9500
C115 C116 1.385(7)
C115 H115 0.9500
C116 H116 0.9500
O117 C118 1.475(6)
C118 C120 1.508(7)
C118 C119 1.517(7)
C118 H118 1.0000
C119 H11A 0.9800
C119 H11B 0.9800
C119 H11C 0.9800
C120 H12A 0.9800
C120 H12B 0.9800
C120 H12C 0.9800

loop_
_geom_torsion_atom_site_label_1
_geom_torsion_atom_site_label_2
_geom_torsion_atom_site_label_3
_geom_torsion_atom_site_label_4
_geom_torsion
C30 Ru1 C4 N8 -11.3(5)
Cl3 Ru1 C4 N8 -111.7(5)
Cl2 Ru1 C4 N8 89.0(5)
C30 Ru1 C4 N5 174.4(4)
Cl3 Ru1 C4 N5 73.9(4)
Cl2 Ru1 C4 N5 -85.4(4)
N8 C4 N5 C6 1.0(5)
Ru1 C4 N5 C6 176.9(3)
N8 C4 N5 C11 174.8(4)
Ru1 C4 N5 C11 -9.4(7)
C4 N5 C6 C7 -1.1(6)
C11 N5 C6 C7 -175.1(5)
N5 C6 C7 N8 0.7(6)
N5 C4 N8 C7 -0.6(5)
Ru1 C4 N8 C7 -175.7(4)
N5 C4 N8 C21 -173.9(4)
Ru1 C4 N8 C21 10.9(8)
C6 C7 N8 C4 0.0(6)
C6 C7 N8 C21 173.8(4)
C4 N5 C11 C12 -90.9(6)
C6 N5 C11 C12 82.2(6)
C4 N5 C11 C16 94.3(6)
C6 N5 C11 C16 -92.6(6)
C16 C11 C12 C13 -6.1(7)
N5 C11 C12 C13 179.3(4)
C16 C11 C12 C17 168.7(4)
N5 C11 C12 C17 -5.8(7)
C11 C12 C13 C14 0.9(8)
C17 C12 C13 C14 -174.1(5)
C12 C13 C14 C15 3.5(8)
C13 C14 C15 C16 -2.9(8)
C14 C15 C16 C11 -2.2(7)
C14 C15 C16 C18 171.5(5)
C12 C11 C16 C15 6.7(7)
N5 C11 C16 C15 -178.7(4)
C12 C11 C16 C18 -166.9(5)
N5 C11 C16 C18 7.6(7)
C4 N8 C21 C22 -95.9(6)
C7 N8 C21 C22 91.3(6)
C4 N8 C21 C26 87.8(6)
C7 N8 C21 C26 -85.0(6)
C26 C21 C22 C23 -1.3(8)
N8 C21 C22 C23 -177.5(4)
C26 C21 C22 C27 -179.8(5)
N8 C21 C22 C27 4.1(7)
C21 C22 C23 C24 2.0(8)
C27 C22 C23 C24 -179.5(5)
C22 C23 C24 C25 -1.7(9)
C23 C24 C25 C26 0.5(8)
C24 C25 C26 C21 0.2(8)
C24 C25 C26 C28 -178.9(5)
C22 C21 C26 C25 0.2(8)
N8 C21 C26 C25 176.5(4)
C22 C21 C26 C28 179.3(5)
N8 C21 C26 C28 -4.5(7)
C4 Ru1 C30 C31 169.7(4)
O37 Ru1 C30 C31 -8.3(4)
Cl3 Ru1 C30 C31 -94.6(4)
Cl2 Ru1 C30 C31 74.6(4)
Ru1 C30 C31 C36 -172.5(4)
Ru1 C30 C31 C32 6.1(6)
C36 C31 C32 C33 3.2(7)
C30 C31 C32 C33 -175.4(5)
C36 C31 C32 O37 -178.1(4)
C30 C31 C32 O37 3.3(6)
O37 C32 C33 C34 179.9(4)
C31 C32 C33 C34 -1.6(8)
C32 C33 C34 C35 -1.0(8)
C33 C34 C35 C36 1.8(8)
C32 C31 C36 C35 -2.3(7)
C30 C31 C36 C35 176.2(5)
C34 C35 C36 C31 -0.1(8)
C33 C32 O37 C38 -12.9(7)
C31 C32 O37 C38 168.4(4)
C33 C32 O37 Ru1 169.6(4)
C31 C32 O37 Ru1 -9.0(5)
C30 Ru1 O37 C32 9.9(3)
Cl3 Ru1 O37 C32 109.9(3)
Cl2 Ru1 O37 C32 -90.7(3)
C30 Ru1 O37 C38 -167.2(4)
Cl3 Ru1 O37 C38 -67.1(4)
Cl2 Ru1 O37 C38 92.2(4)
C32 O37 C38 C39 167.0(5)
Ru1 O37 C38 C39 -16.2(7)
C32 O37 C38 C40 -70.0(6)
Ru1 O37 C38 C40 106.8(5)
C70 Ru41 C44 N48 -1.9(5)
Cl42 Ru41 C44 N48 98.2(5)
Cl43 Ru41 C44 N48 -103.3(5)
C70 Ru41 C44 N45 -177.7(4)
Cl42 Ru41 C44 N45 -77.6(4)
Cl43 Ru41 C44 N45 80.9(4)
N48 C44 N45 C46 -1.2(5)
Ru41 C44 N45 C46 175.7(3)
N48 C44 N45 C51 177.1(4)
Ru41 C44 N45 C51 -6.1(7)
C44 N45 C46 C47 1.5(6)
C51 N45 C46 C47 -176.9(4)
N45 C46 C47 N48 -1.0(6)
N45 C44 N48 C47 0.5(5)
Ru41 C44 N48 C47 -175.9(4)
N45 C44 N48 C61A -169.1(6)
Ru41 C44 N48 C61A 14.4(9)
N45 C44 N48 C61B 164.1(9)
Ru41 C44 N48 C61B -12.4(11)
C46 C47 N48 C44 0.3(6)
C46 C47 N48 C61A 170.5(6)
C46 C47 N48 C61B -164.9(9)
C46 N45 C51 C52 89.6(6)
C44 N45 C51 C52 -88.6(6)
C46 N45 C51 C56 -83.4(6)
C44 N45 C51 C56 98.5(6)
C56 C51 C52 C53 -4.1(7)
N45 C51 C52 C53 -176.9(4)
C56 C51 C52 C57 171.1(4)
N45 C51 C52 C57 -1.6(7)
C51 C52 C53 C54 1.4(7)
C57 C52 C53 C54 -174.0(5)
C52 C53 C54 C55 1.0(8)
C53 C54 C55 C56 -0.8(8)
C54 C55 C56 C51 -1.8(7)
C54 C55 C56 C58 174.3(4)
C52 C51 C56 C55 4.3(7)
N45 C51 C56 C55 177.0(4)
C52 C51 C56 C58 -171.7(4)
N45 C51 C56 C58 1.0(7)
C44 N48 C61A C62A -103.1(10)
C47 N48 C61A C62A 88.0(11)
C61B N48 C61A C62A -1(4)
C44 N48 C61A C66A 76.2(13)
C47 N48 C61A C66A -92.7(12)
C61B N48 C61A C66A 178(5)
C66A C61A C62A C63A -0.9(18)
N48 C61A C62A C63A 178.3(10)
C66A C61A C62A C67A -179.5(12)
N48 C61A C62A C67A -0.3(15)
C61A C62A C63A C64A 0.1(18)
C67A C62A C63A C64A 178.7(11)
C62A C63A C64A C65A 0(2)
C63A C64A C65A C66A 0.5(19)
C64A C65A C66A C61A -1.1(17)
C64A C65A C66A C68A 177.9(11)
C62A C61A C66A C65A 1.4(19)
N48 C61A C66A C65A -177.9(10)
C62A C61A C66A C68A -177.6(11)
N48 C61A C66A C68A 3.2(19)
C44 N48 C61B C62B -89(3)
C47 N48 C61B C62B 74(3)
C61A N48 C61B C62B 177(7)
C44 N48 C61B C66B 93(2)
C47 N48 C61B C66B -103.7(19)
C61A N48 C61B C66B 0(3)
C66B C61B C62B C63B 1(4)
N48 C61B C62B C63B -176(2)
C66B C61B C62B C67B 179(2)
N48 C61B C62B C67B 1(4)
C61B C62B C63B C64B -5(3)
C67B C62B C63B C64B 178(2)
C62B C63B C64B C65B 3(4)
C63B C64B C65B C66B 2(5)
C62B C61B C66B C65B 4(4)
N48 C61B C66B C65B -179(2)
C62B C61B C66B C68B 176(3)
N48 C61B C66B C68B -6(3)
C64B C65B C66B C61B -6(4)
C64B C65B C66B C68B -178(3)
C44 Ru41 C70 C71 179.8(4)
O77 Ru41 C70 C71 0.2(4)
Cl42 Ru41 C70 C71 84.2(4)
Cl43 Ru41 C70 C71 -84.1(4)
Ru41 C70 C71 C72 -1.7(7)
Ru41 C70 C71 C76 179.6(4)
C76 C71 C72 O77 -178.5(5)
C70 C71 C72 O77 2.7(7)
C76 C71 C72 C73 1.5(8)
C70 C71 C72 C73 -177.3(5)
O77 C72 C73 C74 178.6(5)
C71 C72 C73 C74 -1.5(8)
C72 C73 C74 C75 -0.8(8)
C73 C74 C75 C76 3.0(8)
C74 C75 C76 C71 -3.0(8)
C72 C71 C76 C75 0.8(8)
C70 C71 C76 C75 179.5(5)
C71 C72 O77 C78 167.2(4)
C73 C72 O77 C78 -12.8(7)
C71 C72 O77 Ru41 -2.3(5)
C73 C72 O77 Ru41 177.7(4)
C70 Ru41 O77 C72 1.2(3)
Cl42 Ru41 O77 C72 -99.0(3)
Cl43 Ru41 O77 C72 102.5(3)
C70 Ru41 O77 C78 -166.9(4)
Cl42 Ru41 O77 C78 92.8(4)
Cl43 Ru41 O77 C78 -65.6(4)
C72 O77 C78 C79 173.5(4)
Ru41 O77 C78 C79 -19.4(6)
C72 O77 C78 C80 -64.2(6)
Ru41 O77 C78 C80 102.8(4)
C110 Ru81 C84 N88 -4.0(5)
Cl83 Ru81 C84 N88 -104.5(5)
Cl82 Ru81 C84 N88 98.9(5)
C110 Ru81 C84 N85 178.5(4)
Cl83 Ru81 C84 N85 78.0(4)
Cl82 Ru81 C84 N85 -78.6(4)
N88 C84 N85 C86 0.9(5)
Ru81 C84 N85 C86 179.1(3)
N88 C84 N85 C91 179.2(4)
Ru81 C84 N85 C91 -2.6(7)
C84 N85 C86 C87 -0.9(6)
C91 N85 C86 C87 -179.3(5)
N85 C86 C87 N88 0.5(6)
N85 C84 N88 C87 -0.6(5)
Ru81 C84 N88 C87 -178.5(4)
N85 C84 N88 C101 -177.1(4)
Ru81 C84 N88 C101 5.0(8)
C86 C87 N88 C84 0.1(6)
C86 C87 N88 C101 176.9(5)
C84 N85 C91 C96 93.9(6)
C86 N85 C91 C96 -88.0(6)
C84 N85 C91 C92 -90.2(6)
C86 N85 C91 C92 87.9(6)
C96 C91 C92 C93 -6.0(7)
N85 C91 C92 C93 178.2(4)
C96 C91 C92 C97 168.8(5)
N85 C91 C92 C97 -7.0(7)
C91 C92 C93 C94 2.4(8)
C97 C92 C93 C94 -172.5(5)
C92 C93 C94 C95 1.8(8)
C93 C94 C95 C96 -2.6(8)
C92 C91 C96 C95 5.1(7)
N85 C91 C96 C95 -179.1(4)
C92 C91 C96 C98 -169.7(5)
N85 C91 C96 C98 6.0(7)
C94 C95 C96 C91 -0.8(8)
C94 C95 C96 C98 174.2(5)
C84 N88 C101 C106 92.0(6)
C87 N88 C101 C106 -84.3(6)
C84 N88 C101 C102 -89.1(6)
C87 N88 C101 C102 94.6(6)
C106 C101 C102 C103 -1.3(7)
N88 C101 C102 C103 179.9(4)
C106 C101 C102 C107 177.7(5)
N88 C101 C102 C107 -1.1(7)
C101 C102 C103 C104 -0.6(7)
C107 C102 C103 C104 -179.6(5)
C102 C103 C104 C105 2.2(8)
C103 C104 C105 C106 -2.0(8)
C102 C101 C106 C105 1.4(7)
N88 C101 C106 C105 -179.7(4)
C102 C101 C106 C108 -176.2(4)
N88 C101 C106 C108 2.7(7)
C104 C105 C106 C101 0.3(7)
C104 C105 C106 C108 177.8(5)
C84 Ru81 C110 C111 176.8(3)
O117 Ru81 C110 C111 -2.2(3)
Cl83 Ru81 C110 C111 -87.8(3)
Cl82 Ru81 C110 C111 82.7(3)
Ru81 C110 C111 C112 1.5(6)
Ru81 C110 C111 C116 -178.1(3)
C116 C111 C112 O117 -179.3(4)
C110 C111 C112 O117 1.0(6)
C116 C111 C112 C113 0.5(7)
C110 C111 C112 C113 -179.1(4)
O117 C112 C113 C114 -179.5(4)
C111 C112 C113 C114 0.7(7)
C112 C113 C114 C115 -1.0(7)
C113 C114 C115 C116 0.0(7)
C114 C115 C116 C111 1.3(7)
C112 C111 C116 C115 -1.5(7)
C110 C111 C116 C115 178.1(4)
C113 C112 O117 C118 10.8(7)
C111 C112 O117 C118 -169.3(4)
C113 C112 O117 Ru81 177.6(4)
C111 C112 O117 Ru81 -2.5(4)
C110 Ru81 O117 C112 2.7(3)
Cl83 Ru81 O117 C112 102.9(3)
Cl82 Ru81 O117 C112 -100.5(3)
C110 Ru81 O117 C118 167.8(4)
Cl83 Ru81 O117 C118 -91.9(3)
Cl82 Ru81 O117 C118 64.7(3)
C112 O117 C118 C120 69.0(5)
Ru81 O117 C118 C120 -95.0(4)
C112 O117 C118 C119 -167.7(4)
Ru81 O117 C118 C119 28.3(5)
